data_7120353
loop_
_publ_author_name
'Shao, Long'
'Hu, Xiang-Ping'

_publ_section_title
;
 Copper-catalyzed intermolecular asymmetric propargylic dearomatization of
 phenol derivatives
;
_journal_name_full 'Chem. Commun.'
_journal_paper_doi 10.1039/C7CC03034G
_journal_year 2017
_chemical_absolute_configuration ad
_chemical_compound_source 3,4,5-trimethoxyphenol
_chemical_formula_moiety C18H17BrO4
_chemical_formula_sum 'C18 H17 Br O4'
_chemical_formula_weight 377.23
_chemical_melting_point 163.0(10)
_chemical_name_common (S)-3fa
_chemical_name_systematic (S)-4-(1-(4-bromophenyl)prop-2-yn-1-yl)-3,4,5-trimethoxycyclohexa-2,5-dienone
_space_group_crystal_system monoclinic
_space_group_IT_number 4
_space_group_name_Hall 'P 2yb'
_space_group_name_H-M_alt 'P 1 21 1'
_symmetry_space_group_name_Hall 'P 2yb'
_symmetry_space_group_name_H-M 'P 1 21 1'
_atom_sites_solution_hydrogens geom
_audit_creation_method SHELXL-2013
_audit_update_record
;
2017-03-13 deposited with the CCDC.
2017-06-29 downloaded from the CCDC.
;
_cell_angle_alpha 90
_cell_angle_beta 98.474(4)
_cell_angle_gamma 90
_cell_formula_units_Z 2
_cell_length_a 7.6645(15)
_cell_length_b 13.511(3)
_cell_length_c 8.2107(16)
_cell_measurement_reflns_used 1648
_cell_measurement_temperature 293(2)
_cell_measurement_theta_max 44.533
_cell_measurement_theta_min 5.016
_cell_volume 841.0(3)
_computing_cell_refinement 'Bruker SMART'
_computing_data_collection 'Bruker SMART'
_computing_data_reduction 'Bruker SHELXTL'
_computing_molecular_graphics 'Bruker SHELXTL'
_computing_publication_material 'Bruker SHELXTL'
_computing_structure_refinement 'SHELXL-2013 (Sheldrick, 2013)'
_computing_structure_solution 'Bruker SHELXTL'
_diffrn_ambient_temperature 293(2)
_diffrn_measured_fraction_theta_full 1.000
_diffrn_measured_fraction_theta_max 0.998
_diffrn_measurement_device_type 'CCD area detector'
_diffrn_measurement_method 'phi and omega scans'
_diffrn_radiation_type MoK\a
_diffrn_radiation_wavelength 0.71073
_diffrn_reflns_av_R_equivalents 0.0268
_diffrn_reflns_av_unetI/netI 0.0660
_diffrn_reflns_Laue_measured_fraction_full 1.000
_diffrn_reflns_Laue_measured_fraction_max 0.998
_diffrn_reflns_limit_h_max 8
_diffrn_reflns_limit_h_min -9
_diffrn_reflns_limit_k_max 16
_diffrn_reflns_limit_k_min -15
_diffrn_reflns_limit_l_max 10
_diffrn_reflns_limit_l_min -9
_diffrn_reflns_number 5027
_diffrn_reflns_point_group_measured_fraction_full 0.941
_diffrn_reflns_point_group_measured_fraction_max 0.933
_diffrn_reflns_theta_full 25.242
_diffrn_reflns_theta_max 25.998
_diffrn_reflns_theta_min 2.508
_exptl_absorpt_coefficient_mu 2.461
_exptl_absorpt_correction_T_max 0.7456
_exptl_absorpt_correction_T_min 0.5857
_exptl_absorpt_correction_type multi-scan
_exptl_absorpt_process_details sadabs
_exptl_crystal_colour colorless
_exptl_crystal_density_diffrn 1.490
_exptl_crystal_description prismatic
_exptl_crystal_F_000 384
_exptl_crystal_size_max 0.210
_exptl_crystal_size_mid 0.160
_exptl_crystal_size_min 0.120
_refine_diff_density_max 0.623
_refine_diff_density_min -0.187
_refine_diff_density_rms 0.049
_refine_ls_abs_structure_details
; 
 Flack x determined using 997 quotients [(I+)-(I-)]/[(I+)+(I-)] 
 (Parsons and Flack (2004), Acta Cryst. A60, s61). 
;
_refine_ls_abs_structure_Flack 0.007(9)
_refine_ls_extinction_method none
_refine_ls_goodness_of_fit_ref 0.985
_refine_ls_hydrogen_treatment constr
_refine_ls_matrix_type full
_refine_ls_number_parameters 211
_refine_ls_number_reflns 3090
_refine_ls_number_restraints 1
_refine_ls_restrained_S_all 0.984
_refine_ls_R_factor_all 0.0453
_refine_ls_R_factor_gt 0.0365
_refine_ls_shift/su_max 0.000
_refine_ls_shift/su_mean 0.000
_refine_ls_structure_factor_coef Fsqd
_refine_ls_weighting_details 'w=1/[\s^2^(Fo^2^)+(0.0143P)^2^] where P=(Fo^2^+2Fc^2^)/3'
_refine_ls_weighting_scheme calc
_refine_ls_wR_factor_gt 0.0770
_refine_ls_wR_factor_ref 0.0799
_reflns_Friedel_coverage 0.789
_reflns_Friedel_fraction_full 0.876
_reflns_Friedel_fraction_max 0.862
_reflns_number_gt 2629
_reflns_number_total 3090
_reflns_threshold_expression 'I > 2\s(I)'
_cod_data_source_file c7cc03034g2.cif
_cod_data_source_block cd16282
_cod_depositor_comments
;
The following automatic conversions were performed:

'_chemical_melting_point' value '162-164' was changed to '163.0(10)'
- the average value was taken and precision was estimated.

Automatic conversion script
Id: cif_fix_values 4973 2017-02-22 13:04:09Z antanas 
;
_cod_database_code 7120353
_shelx_space_group_comment
; 
The symmetry employed for this shelxl refinement is uniquely defined 
by the following loop, which should always be used as a source of 
symmetry information in preference to the above space-group names. 
They are only intended as comments. 
;
_shelx_estimated_absorpt_t_min 0.626
_shelx_estimated_absorpt_t_max 0.757
_shelxl_version_number 2013-4

loop_
_space_group_symop_operation_xyz
'x, y, z'
'-x, y+1/2, -z'

loop_
_atom_site_label
_atom_site_type_symbol
_atom_site_fract_x
_atom_site_fract_y
_atom_site_fract_z
_atom_site_U_iso_or_equiv
_atom_site_adp_type
_atom_site_occupancy
_atom_site_site_symmetry_order
_atom_site_calc_flag
_atom_site_refinement_flags_posn
_atom_site_refinement_flags_adp
Br1 Br 1.24344(8) 0.54920(5) 1.05146(6) 0.0686(2) Uani 1 1 d . .
O1 O 0.9075(5) 0.5303(3) 0.3386(5) 0.0656(12) Uani 1 1 d . .
O2 O 0.4298(4) 0.6877(2) 0.5338(4) 0.0422(8) Uani 1 1 d . .
O3 O 0.8899(5) 0.8781(2) 0.3783(5) 0.0510(9) Uani 1 1 d . .
O4 O 0.5410(4) 0.8534(2) 0.3880(4) 0.0402(8) Uani 1 1 d . .
C1 C 0.5869(6) 0.6835(3) 0.4803(5) 0.0340(10) Uani 1 1 d . .
C2 C 0.6670(7) 0.6019(4) 0.4403(6) 0.0405(11) Uani 1 1 d . .
H2 H 0.6152 0.5408 0.4536 0.049 Uiso 1 1 calc R U
C3 C 0.8341(7) 0.6057(4) 0.3761(6) 0.0442(12) Uani 1 1 d . .
C4 C 0.9086(7) 0.7024(4) 0.3534(6) 0.0441(12) Uani 1 1 d . .
H4 H 1.0128 0.7065 0.3083 0.053 Uiso 1 1 calc R U
C5 C 0.8334(6) 0.7854(3) 0.3944(5) 0.0374(11) Uani 1 1 d . .
C6 C 0.6640(6) 0.7864(3) 0.4723(5) 0.0306(10) Uani 1 1 d . .
C7 C 0.7128(6) 0.8331(3) 0.6513(5) 0.0300(10) Uani 1 1 d . .
H7 H 0.7772 0.8945 0.6378 0.036 Uiso 1 1 calc R U
C8 C 0.5575(6) 0.8607(3) 0.7227(6) 0.0358(11) Uani 1 1 d . .
C9 C 0.4391(7) 0.8920(4) 0.7839(6) 0.0427(12) Uani 1 1 d . .
H9 H 0.3457 0.9167 0.8322 0.051 Uiso 1 1 calc R U
C10 C 0.8391(6) 0.7661(3) 0.7618(5) 0.0320(10) Uani 1 1 d . .
C11 C 0.7827(7) 0.6888(4) 0.8511(5) 0.0408(11) Uani 1 1 d . .
H11 H 0.6624 0.6794 0.8508 0.049 Uiso 1 1 calc R U
C12 C 0.9003(7) 0.6255(4) 0.9403(6) 0.0431(12) Uani 1 1 d . .
H12 H 0.8607 0.5737 0.9997 0.052 Uiso 1 1 calc R U
C13 C 1.0782(7) 0.6403(4) 0.9403(6) 0.0436(12) Uani 1 1 d . .
C14 C 1.1388(7) 0.7170(4) 0.8584(6) 0.0452(13) Uani 1 1 d . .
H14 H 1.2593 0.7270 0.8618 0.054 Uiso 1 1 calc R U
C15 C 1.0185(7) 0.7803(4) 0.7694(6) 0.0435(12) Uani 1 1 d . .
H15 H 1.0594 0.8334 0.7136 0.052 Uiso 1 1 calc R U
C16 C 0.3397(8) 0.5958(4) 0.5476(7) 0.0538(14) Uani 1 1 d . .
H16A H 0.3248 0.5623 0.4434 0.081 Uiso 1 1 calc R U
H16B H 0.2262 0.6085 0.5794 0.081 Uiso 1 1 calc R U
H16C H 0.4078 0.5551 0.6293 0.081 Uiso 1 1 calc R U
C17 C 1.0536(8) 0.8906(5) 0.3145(8) 0.0669(17) Uani 1 1 d . .
H17A H 1.1473 0.8598 0.3877 0.100 Uiso 1 1 calc R U
H17B H 1.0782 0.9599 0.3056 0.100 Uiso 1 1 calc R U
H17C H 1.0446 0.8604 0.2078 0.100 Uiso 1 1 calc R U
C18 C 0.4906(9) 0.8318(5) 0.2182(6) 0.0633(16) Uani 1 1 d . .
H18A H 0.5908 0.8391 0.1615 0.095 Uiso 1 1 calc R U
H18B H 0.3992 0.8766 0.1722 0.095 Uiso 1 1 calc R U
H18C H 0.4478 0.7650 0.2063 0.095 Uiso 1 1 calc R U

loop_
_atom_site_aniso_label
_atom_site_aniso_U_11
_atom_site_aniso_U_22
_atom_site_aniso_U_33
_atom_site_aniso_U_23
_atom_site_aniso_U_13
_atom_site_aniso_U_12
Br1 0.0698(4) 0.0710(4) 0.0623(3) 0.0213(3) 0.0002(3) 0.0298(4)
O1 0.059(2) 0.047(3) 0.096(3) -0.015(2) 0.029(2) 0.0064(19)
O2 0.0393(19) 0.0312(19) 0.059(2) -0.0088(16) 0.0162(16) -0.0073(15)
O3 0.052(2) 0.039(2) 0.066(2) 0.0032(17) 0.0231(19) -0.0106(17)
O4 0.0435(18) 0.0360(19) 0.0386(17) 0.0046(14) -0.0022(15) 0.0063(15)
C1 0.033(3) 0.036(3) 0.033(2) -0.004(2) 0.004(2) -0.004(2)
C2 0.045(3) 0.029(3) 0.048(3) -0.005(2) 0.005(2) -0.007(2)
C3 0.044(3) 0.039(3) 0.050(3) -0.007(2) 0.010(2) 0.004(2)
C4 0.041(3) 0.049(3) 0.044(3) -0.008(2) 0.014(2) -0.002(2)
C5 0.039(3) 0.038(3) 0.035(2) 0.003(2) 0.003(2) -0.005(2)
C6 0.032(2) 0.027(2) 0.032(2) 0.0020(18) 0.0017(19) -0.0020(19)
C7 0.033(2) 0.022(2) 0.035(2) -0.0005(17) 0.002(2) -0.0020(18)
C8 0.043(3) 0.026(3) 0.037(2) -0.002(2) 0.000(2) -0.002(2)
C9 0.044(3) 0.039(3) 0.047(3) -0.002(2) 0.009(2) 0.001(2)
C10 0.037(3) 0.027(2) 0.032(2) -0.0019(18) 0.0034(19) 0.0000(19)
C11 0.039(3) 0.043(3) 0.040(3) 0.004(2) 0.003(2) 0.001(2)
C12 0.057(3) 0.037(3) 0.036(2) 0.009(2) 0.009(2) 0.006(2)
C13 0.051(3) 0.040(3) 0.038(3) 0.006(2) -0.001(2) 0.017(2)
C14 0.038(3) 0.049(3) 0.046(3) 0.006(2) -0.001(2) 0.005(2)
C15 0.041(3) 0.039(3) 0.049(3) 0.005(2) 0.004(2) -0.006(2)
C16 0.053(3) 0.043(3) 0.069(4) -0.006(2) 0.021(3) -0.014(2)
C17 0.066(4) 0.058(4) 0.084(4) 0.008(3) 0.037(4) -0.019(3)
C18 0.071(4) 0.076(4) 0.038(3) 0.010(3) -0.008(3) 0.009(3)

loop_
_atom_type_symbol
_atom_type_description
_atom_type_scat_dispersion_real
_atom_type_scat_dispersion_imag
_atom_type_scat_source
C C 0.0033 0.0016 'International Tables Vol C Tables 4.2.6.8 and 6.1.1.4'
H H 0.0000 0.0000 'International Tables Vol C Tables 4.2.6.8 and 6.1.1.4'
O O 0.0106 0.0060 'International Tables Vol C Tables 4.2.6.8 and 6.1.1.4'
Br Br -0.2901 2.4595 'International Tables Vol C Tables 4.2.6.8 and 6.1.1.4'

loop_
_geom_angle_atom_site_label_1
_geom_angle_atom_site_label_2
_geom_angle_atom_site_label_3
_geom_angle
C1 O2 C16 117.1(4)
C5 O3 C17 117.2(4)
C6 O4 C18 114.5(4)
C2 C1 O2 125.9(4)
C2 C1 C6 123.6(4)
O2 C1 C6 110.5(4)
C1 C2 C3 121.7(4)
C1 C2 H2 119.2
C3 C2 H2 119.2
O1 C3 C4 120.9(5)
O1 C3 C2 121.5(5)
C4 C3 C2 117.5(4)
C5 C4 C3 122.4(5)
C5 C4 H4 118.8
C3 C4 H4 118.8
C4 C5 O3 127.4(4)
C4 C5 C6 122.7(4)
O3 C5 C6 109.9(4)
O4 C6 C1 111.9(4)
O4 C6 C5 110.3(3)
C1 C6 C5 111.7(3)
O4 C6 C7 104.4(3)
C1 C6 C7 111.3(3)
C5 C6 C7 106.9(3)
C8 C7 C10 113.5(4)
C8 C7 C6 112.3(4)
C10 C7 C6 110.9(3)
C8 C7 H7 106.5
C10 C7 H7 106.5
C6 C7 H7 106.5
C9 C8 C7 173.5(5)
C8 C9 H9 180.0
C15 C10 C11 117.9(4)
C15 C10 C7 119.1(4)
C11 C10 C7 123.0(4)
C12 C11 C10 121.4(5)
C12 C11 H11 119.3
C10 C11 H11 119.3
C11 C12 C13 118.8(4)
C11 C12 H12 120.6
C13 C12 H12 120.6
C14 C13 C12 121.5(4)
C14 C13 Br1 118.8(4)
C12 C13 Br1 119.7(4)
C13 C14 C15 119.0(5)
C13 C14 H14 120.5
C15 C14 H14 120.5
C10 C15 C14 121.3(4)
C10 C15 H15 119.3
C14 C15 H15 119.3
O2 C16 H16A 109.5
O2 C16 H16B 109.5
H16A C16 H16B 109.5
O2 C16 H16C 109.5
H16A C16 H16C 109.5
H16B C16 H16C 109.5
O3 C17 H17A 109.5
O3 C17 H17B 109.5
H17A C17 H17B 109.5
O3 C17 H17C 109.5
H17A C17 H17C 109.5
H17B C17 H17C 109.5
O4 C18 H18A 109.5
O4 C18 H18B 109.5
H18A C18 H18B 109.5
O4 C18 H18C 109.5
H18A C18 H18C 109.5
H18B C18 H18C 109.5

loop_
_geom_bond_atom_site_label_1
_geom_bond_atom_site_label_2
_geom_bond_distance
Br1 C13 1.901(5)
O1 C3 1.225(6)
O2 C1 1.342(5)
O2 C16 1.433(5)
O3 C5 1.338(5)
O3 C17 1.439(6)
O4 C6 1.412(5)
O4 C18 1.421(6)
C1 C2 1.327(6)
C1 C6 1.516(6)
C2 C3 1.456(7)
C2 H2 0.9300
C3 C4 1.449(8)
C4 C5 1.327(7)
C4 H4 0.9300
C5 C6 1.530(7)
C6 C7 1.592(6)
C7 C8 1.451(7)
C7 C10 1.523(6)
C7 H7 0.9800
C8 C9 1.178(6)
C9 H9 0.9300
C10 C15 1.381(7)
C10 C11 1.382(6)
C11 C12 1.373(7)
C11 H11 0.9300
C12 C13 1.378(7)
C12 H12 0.9300
C13 C14 1.354(7)
C14 C15 1.384(7)
C14 H14 0.9300
C15 H15 0.9300
C16 H16A 0.9600
C16 H16B 0.9600
C16 H16C 0.9600
C17 H17A 0.9600
C17 H17B 0.9600
C17 H17C 0.9600
C18 H18A 0.9600
C18 H18B 0.9600
C18 H18C 0.9600

loop_
_geom_torsion_atom_site_label_1
_geom_torsion_atom_site_label_2
_geom_torsion_atom_site_label_3
_geom_torsion_atom_site_label_4
_geom_torsion
C16 O2 C1 C2 -0.6(7)
C16 O2 C1 C6 179.8(4)
O2 C1 C2 C3 177.1(4)
C6 C1 C2 C3 -3.4(7)
C1 C2 C3 O1 -179.7(5)
C1 C2 C3 C4 -1.5(7)
O1 C3 C4 C5 -179.3(5)
C2 C3 C4 C5 2.6(7)
C3 C4 C5 O3 -179.7(5)
C3 C4 C5 C6 1.2(8)
C17 O3 C5 C4 -2.3(8)
C17 O3 C5 C6 176.9(4)
C18 O4 C6 C1 -65.4(5)
C18 O4 C6 C5 59.7(5)
C18 O4 C6 C7 174.2(4)
C2 C1 C6 O4 130.8(4)
O2 C1 C6 O4 -49.6(5)
C2 C1 C6 C5 6.5(6)
O2 C1 C6 C5 -173.9(4)
C2 C1 C6 C7 -112.9(5)
O2 C1 C6 C7 66.7(4)
C4 C5 C6 O4 -130.5(5)
O3 C5 C6 O4 50.2(5)
C4 C5 C6 C1 -5.4(6)
O3 C5 C6 C1 175.4(4)
C4 C5 C6 C7 116.6(5)
O3 C5 C6 C7 -62.6(4)
O4 C6 C7 C8 48.9(4)
C1 C6 C7 C8 -71.9(5)
C5 C6 C7 C8 165.8(4)
O4 C6 C7 C10 177.2(3)
C1 C6 C7 C10 56.3(5)
C5 C6 C7 C10 -66.0(4)
C8 C7 C10 C15 -141.0(4)
C6 C7 C10 C15 91.4(5)
C8 C7 C10 C11 41.5(6)
C6 C7 C10 C11 -86.1(5)
C15 C10 C11 C12 -2.2(7)
C7 C10 C11 C12 175.3(4)
C10 C11 C12 C13 0.2(7)
C11 C12 C13 C14 1.9(7)
C11 C12 C13 Br1 -176.1(3)
C12 C13 C14 C15 -1.7(8)
Br1 C13 C14 C15 176.3(4)
C11 C10 C15 C14 2.4(7)
C7 C10 C15 C14 -175.2(4)
C13 C14 C15 C10 -0.5(7)
